data_2001868
loop_
_publ_author_name
'Horan, C. J.'
'Barnes, C. L.'
'Glaser, R.'

_publ_section_title
;
 2-Carboxybenzenediazonium chloride monohydrate
;
_journal_issue 3
_journal_name_full 'Acta Crystallographica Section C'
_journal_page_first 507
_journal_page_last 509
_journal_paper_doi 10.1107/S0108270192009673
_journal_volume 49
_journal_year 1993
_chemical_formula_moiety 'C7 H5 N2 O2,Cl1,H2 O1'
_chemical_formula_sum 'C7 H7 Cl N2 O3'
_chemical_formula_weight 202.60
_symmetry_cell_setting monoclinic
_symmetry_space_group_name_Hall '-C 2yc'
_symmetry_space_group_name_H-M 'C 1 2/c 1'
_cell_angle_alpha 90
_cell_angle_beta 107.15(4)
_cell_angle_gamma 90
_cell_formula_units_Z 8
_cell_length_a 25.62(3)
_cell_length_b 4.964(2)
_cell_length_c 14.900(14)
_cell_volume 1811(3)
_diffrn_radiation_type Mo
_diffrn_radiation_wavelength 0.71073
_exptl_absorpt_coefficient_mu 0.39
_exptl_crystal_density_diffrn 1.486
_exptl_crystal_F_000 832
_cod_data_source_file gr1003.cif
_cod_data_source_block gr1003_structure_1_of_1
_cod_original_formula_sum 'C7 H7 Cl1 N2 O3'
_cod_database_code 2001868

loop_
_atom_site_label
_atom_site_fract_x
_atom_site_fract_y
_atom_site_fract_z
C(1) .09164(8) .5612(4) .48012(13)
C(2) .13229(8) .3700(4) .48425(14)
C(3) .15190(10) .1907(5) .55657(18)
C(4) .12999(10) .2006(5) .63026(16)
C(5) .08923(9) .3840(5) .62933(15)
C(6) .07028(9) .5625(5) .55481(14)
C(7) .07535(8) .7597(4) .40136(13)
O(1) .10229(7) .7910(3) .34792(11)
O(2) .03150(6) .8965(3) .40095(11)
N(1) .15373(8) .3432(4) .40801(14)
N(2) .17213(11) .2997(5) .35269(18)
Cl(1) .0 1.30181(17) .25
Cl(2) .75 .25 .5
O(W) .76135(11) .2690(4) .29565(15)
H(3) .1741(11) .081(6) .5569(18)
H(4) .1443(10) .090(5) .6875(18)
H(5) .0760(10) .376(5) .677(2)
H(6) .0452(11) .691(6) .555(2)
H(O2) .0223(10) 1.029(6) .3491(18)
H(1W) .7510(10) .283(5) .349(2)
H(2W) .7538(11) .409(6) .2724(19)

loop_
_geom_angle_atom_site_label_1
_geom_angle_atom_site_label_2
_geom_angle_atom_site_label_3
_geom_angle
C(2) C(1) C(6) 115.87(19)
C(2) C(1) C(7) 120.98(17)
C(6) C(1) C(7) 123.1(2)
C(1) C(2) C(3) 124.78(19)
C(1) C(2) N(1) 119.49(19)
C(3) C(2) N(1) 115.6(2)
C(2) C(3) C(4) 117.6(2)
C(3) C(4) C(5) 120.1(2)
C(4) C(5) C(6) 120.8(2)
C(1) C(6) C(5) 120.9(2)
C(1) C(7) O(1) 121.4(2)
C(1) C(7) O(2) 112.69(17)
O(1) C(7) O(2) 125.9(2)
C(2) N(1) N(2) 173.3(3)

loop_
_geom_bond_atom_site_label_1
_geom_bond_atom_site_label_2
_geom_bond_distance
C(1) C(2) 1.397(3)
C(1) C(6) 1.378(3)
C(1) C(7) 1.494(3)
C(2) C(3) 1.374(3)
C(2) N(1) 1.406(3)
C(3) C(4) 1.373(4)
C(4) C(5) 1.383(4)
C(5) C(6) 1.391(3)
C(7) O(1) 1.208(3)
C(7) O(2) 1.311(3)
N(1) N(2) 1.085(3)
